data_8100231
loop_
_publ_author_name
'Mattausch, Hansj\"urgen'
'Simon, Arndt'
'Zheng, Chong'

_publ_section_title
;
Crystal structure of trilanthanum monolead triiodide, La~3~PbI~3~
;
_journal_issue 4
_journal_name_full 'Zeitschrift f\"ur Kristallographie - New Crystal Structures'
_journal_page_first 346
_journal_page_last 346
_journal_volume 219
_journal_year 2004
_chemical_formula_moiety La~3~PbI~3~
_chemical_formula_sum 'I3 La3 Pb'
_chemical_formula_weight 1004.62
_chemical_name_common 'trilanthanum monolead triiodide'
_space_group_IT_number 214
_symmetry_cell_setting cubic
_symmetry_space_group_name_Hall 'I 4bd 2c 3'
_symmetry_space_group_name_H-M 'I 41 3 2'
_cell_angle_alpha 90.00
_cell_angle_beta 90.00
_cell_angle_gamma 90.00
_cell_formula_units_Z 8
_cell_length_a 12.8110(15)
_cell_length_b 12.8110(15)
_cell_length_c 12.8110(15)
_cell_measurement_temperature 293(2)
_cell_volume 2102.6(4)
_diffrn_ambient_temperature 293(2)
_exptl_crystal_density_diffrn 6.347
_cod_database_code 8100231

loop_
_symmetry_equiv_pos_as_xyz
'x, y, z'
'-x+1/2, -y, z+1/2'
'-x, y+1/2, -z+1/2'
'x+1/2, -y+1/2, -z'
'z, x, y'
'z+1/2, -x+1/2, -y'
'-z+1/2, -x, y+1/2'
'-z, x+1/2, -y+1/2'
'y, z, x'
'-y, z+1/2, -x+1/2'
'y+1/2, -z+1/2, -x'
'-y+1/2, -z, x+1/2'
'y+3/4, x+1/4, -z+1/4'
'-y+3/4, -x+3/4, -z+3/4'
'y+1/4, -x+1/4, z+3/4'
'-y+1/4, x+3/4, z+1/4'
'x+3/4, z+1/4, -y+1/4'
'-x+1/4, z+3/4, y+1/4'
'-x+3/4, -z+3/4, -y+3/4'
'x+1/4, -z+1/4, y+3/4'
'z+3/4, y+1/4, -x+1/4'
'z+1/4, -y+1/4, x+3/4'
'-z+1/4, y+3/4, x+1/4'
'-z+3/4, -y+3/4, -x+3/4'
'x+1/2, y+1/2, z+1/2'
'-x+1, -y+1/2, z+1'
'-x+1/2, y+1, -z+1'
'x+1, -y+1, -z+1/2'
'z+1/2, x+1/2, y+1/2'
'z+1, -x+1, -y+1/2'
'-z+1, -x+1/2, y+1'
'-z+1/2, x+1, -y+1'
'y+1/2, z+1/2, x+1/2'
'-y+1/2, z+1, -x+1'
'y+1, -z+1, -x+1/2'
'-y+1, -z+1/2, x+1'
'y+5/4, x+3/4, -z+3/4'
'-y+5/4, -x+5/4, -z+5/4'
'y+3/4, -x+3/4, z+5/4'
'-y+3/4, x+5/4, z+3/4'
'x+5/4, z+3/4, -y+3/4'
'-x+3/4, z+5/4, y+3/4'
'-x+5/4, -z+5/4, -y+5/4'
'x+3/4, -z+3/4, y+5/4'
'z+5/4, y+3/4, -x+3/4'
'z+3/4, -y+3/4, x+5/4'
'-z+3/4, y+5/4, x+3/4'
'-z+5/4, -y+5/4, -x+5/4'

loop_
_atom_site_label
_atom_site_type_symbol
_atom_site_fract_x
_atom_site_fract_y
_atom_site_fract_z
_atom_site_U_iso_or_equiv
_atom_site_adp_type
_atom_site_occupancy
_atom_site_symmetry_multiplicity
_atom_site_Wyckoff_symbol
_atom_site_calc_flag
_atom_site_refinement_flags
_atom_site_disorder_assembly
_atom_site_disorder_group
Pb1 Pb 0.1250 0.1250 0.1250 0.01376(11) Uani 1 8 a d S . .
La1 La 0.1250 0.11846(2) 0.36846(2) 0.01518(11) Uani 1 24 g d S . .
I1 I 0.1250 0.38372(4) 0.86628(4) 0.01842(12) Uani 1 24 h d S . .

loop_
_atom_site_aniso_label
_atom_site_aniso_U_11
_atom_site_aniso_U_22
_atom_site_aniso_U_33
_atom_site_aniso_U_23
_atom_site_aniso_U_13
_atom_site_aniso_U_12
Pb1 0.01376(11) 0.01376(11) 0.01376(11) -0.00069(14) -0.00069(14) -0.00069(14)
La1 0.02152(17) 0.01201(12) 0.01201(12) -0.00152(15) 0.00151(11) -0.00151(11)
I1 0.01063(16) 0.02232(14) 0.02232(14) 0.0018(2) 0.00172(12) 0.00172(12)

loop_
_geom_bond_atom_site_label_1
_geom_bond_atom_site_label_2
_geom_bond_distance
_geom_bond_site_symmetry_2
_geom_bond_publ_flag
Pb1 La1 3.1200(5) 28_445 ?
Pb1 La1 3.1200(5) 32_544 ?
Pb1 La1 3.1200(5) . ?
Pb1 La1 3.1200(4) 36_454 ?
Pb1 La1 3.1200(5) 5 ?
Pb1 La1 3.1200(5) 9 ?
La1 Pb1 3.1200(5) 28_445 ?
La1 I1 3.2943(5) 12_565 ?
La1 I1 3.2943(5) 31_554 ?
La1 I1 3.3213(6) 35_455 ?
La1 I1 3.3213(6) 5_455 ?
I1 La1 3.2943(5) 34_545 ?
I1 La1 3.2943(5) 6_456 ?
I1 La1 3.3213(6) 32_545 ?
I1 La1 3.3213(6) 9_556 ?
